data_7020877
loop_
_publ_author_name
'Liu, Jinying'
'Ma, Chengbing'
'Chen, Hui'
'Hu, Mingqiang'
'Wen, Huimin'
'Cui, Honghua'
'Song, Xiaowei'
'Chen, Changneng'

_publ_section_title
;
 Syntheses, structures and magnetic properties of a family of
 heterometallic [Mn(II)(2)Mn(III)(2)Ln(III)(2)] clusters.
;
_journal_issue 7
_journal_name_full 'Dalton transactions (Cambridge, England : 2003)'
_journal_page_first 2423
_journal_page_last 2430
_journal_paper_doi 10.1039/c2dt32269b
_journal_volume 42
_journal_year 2013
_chemical_formula_moiety 'C62 H118 Dy2 Mn4 N2 O28'
_chemical_formula_sum 'C62 H118 Dy2 Mn4 N2 O28'
_chemical_formula_weight 1884.34
_space_group_IT_number 14
_symmetry_cell_setting monoclinic
_symmetry_space_group_name_Hall '-P 2yn'
_symmetry_space_group_name_H-M 'P 1 21/n 1'
_atom_sites_solution_hydrogens geom
_atom_sites_solution_primary direct
_atom_sites_solution_secondary difmap
_audit_creation_method
;
SHELXL-97

The four tert. butyl groups were disordered into two positions
with occupancies of 60/40,70/30,64/36,54/46 respectively,
and the temperature factors of all atoms were restrained by using
command DELU/SIMU. The following refinement gave good ellipsoid plot.

The bond lengths and bond angles of those four tert. butyl cations
were restrained by using DFIX.

All the hydrogens were added geometrically. the singly-deprotonated
triethanolamine ligands (H2tea C) were confirmed by the charge
consideration and bond-valence-sum (BVS) calculations, but no
different diffraction density was found suitable for the definition
of the proton of H2tea- cations , and these protons were calculated
in the reported formula.
;
_cell_angle_alpha 90.00
_cell_angle_beta 113.085(3)
_cell_angle_gamma 90.00
_cell_formula_units_Z 2
_cell_length_a 17.5402(11)
_cell_length_b 11.4633(4)
_cell_length_c 22.0523(13)
_cell_measurement_reflns_used 2966
_cell_measurement_temperature 293(2)
_cell_measurement_theta_max 27.5244
_cell_measurement_theta_min 2.3224
_cell_volume 4079.0(4)
_computing_cell_refinement 'Bruker XSCANS'
_computing_data_collection 'Bruker XSCANS'
_computing_data_reduction 'Bruker SHELXTL'
_computing_molecular_graphics 'Bruker SHELXTL'
_computing_publication_material 'Bruker SHELXTL'
_computing_structure_refinement 'SHELXL-97 (Sheldrick, 1997)'
_computing_structure_solution 'SHELXS-97 (Sheldrick, 1990)'
_diffrn_ambient_temperature 293(2)
_diffrn_detector_area_resol_mean 14.6306
_diffrn_measured_fraction_theta_full 0.996
_diffrn_measured_fraction_theta_max 0.996
_diffrn_measurement_device_type 'Bruker P4'
_diffrn_measurement_method '\w scans'
_diffrn_radiation_monochromator graphite
_diffrn_radiation_source 'fine-focus sealed tube'
_diffrn_radiation_type MoK\a
_diffrn_radiation_wavelength 0.71073
_diffrn_reflns_av_R_equivalents 0.0377
_diffrn_reflns_av_sigmaI/netI 0.0288
_diffrn_reflns_limit_h_max 22
_diffrn_reflns_limit_h_min -22
_diffrn_reflns_limit_k_max 14
_diffrn_reflns_limit_k_min -14
_diffrn_reflns_limit_l_max 28
_diffrn_reflns_limit_l_min -28
_diffrn_reflns_number 43364
_diffrn_reflns_theta_full 27.50
_diffrn_reflns_theta_max 27.50
_diffrn_reflns_theta_min 2.52
_exptl_absorpt_coefficient_mu 2.482
_exptl_absorpt_correction_T_max 0.6367
_exptl_absorpt_correction_T_min 0.3422
_exptl_absorpt_correction_type multi-scan
_exptl_absorpt_process_details 'CrystalClear (Rigaku Corp., 2000)'
_exptl_crystal_colour brown
_exptl_crystal_density_diffrn 1.534
_exptl_crystal_density_method 'not measured'
_exptl_crystal_description Prism
_exptl_crystal_F_000 1912
_exptl_crystal_size_max 0.55
_exptl_crystal_size_mid 0.35
_exptl_crystal_size_min 0.20
_refine_diff_density_max 1.634
_refine_diff_density_min -1.057
_refine_diff_density_rms 0.104
_refine_ls_extinction_method none
_refine_ls_goodness_of_fit_ref 1.029
_refine_ls_hydrogen_treatment constr
_refine_ls_matrix_type full
_refine_ls_number_parameters 554
_refine_ls_number_reflns 9330
_refine_ls_number_restraints 552
_refine_ls_restrained_S_all 1.055
_refine_ls_R_factor_all 0.0459
_refine_ls_R_factor_gt 0.0413
_refine_ls_shift/su_max 0.001
_refine_ls_shift/su_mean 0.000
_refine_ls_structure_factor_coef Fsqd
_refine_ls_weighting_details 'calc w=1/[\s^2^(Fo^2^)+(0.0700P)^2^+4.9692P] where P=(Fo^2^+2Fc^2^)/3'
_refine_ls_weighting_scheme calc
_refine_ls_wR_factor_gt 0.1154
_refine_ls_wR_factor_ref 0.1203
_reflns_number_gt 8405
_reflns_number_total 9330
_reflns_threshold_expression >2sigma(I)
_cod_data_source_file c2dt32269b.txt
_cod_data_source_block compound7
_cod_depositor_comments
;
The following automatic conversions were performed:

'_symmetry_cell_setting' value 'Monoclinic' changed to 'monoclinic'
according to /home/saulius/struct/CIF-dictionaries/cif_core.dic
dictionary named 'cif_core.dic' version 2.4.2 from 2011-04-26.

Automatic conversion script
Id: cif_fix_values 1891 2012-01-12 08:04:46Z andrius 
;
_cod_original_sg_symbol_H-M P2(1)/n
_cod_database_code 7020877

loop_
_symmetry_equiv_pos_as_xyz
'x, y, z'
'-x+1/2, y+1/2, -z+1/2'
'-x, -y, -z'
'x-1/2, -y-1/2, z-1/2'

loop_
_atom_site_label
_atom_site_type_symbol
_atom_site_fract_x
_atom_site_fract_y
_atom_site_fract_z
_atom_site_U_iso_or_equiv
_atom_site_adp_type
_atom_site_occupancy
_atom_site_symmetry_multiplicity
_atom_site_calc_flag
_atom_site_refinement_flags
_atom_site_disorder_assembly
_atom_site_disorder_group
N1 N 0.1718(2) 0.1778(3) -0.01250(18) 0.0419(8) Uani 1 1 d . . .
Dy1 Dy 0.279150(10) 0.016792(18) 0.055669(9) 0.03430(8) Uani 1 1 d . . .
Mn1 Mn 0.48802(4) 0.02204(6) -0.13267(3) 0.03759(15) Uani 1 1 d . . .
Mn2 Mn 0.40275(3) 0.03510(5) -0.03301(3) 0.02816(13) Uani 1 1 d . . .
C1 C 0.3923(3) 0.1864(5) 0.1524(2) 0.0488(11) Uani 1 1 d U A .
C2 C 0.4315(3) 0.2820(6) 0.2028(3) 0.0838(16) Uani 1 1 d DU . .
C3 C 0.4338(8) 0.3878(8) 0.1620(5) 0.104(3) Uani 0.656(9) 1 d PDU A 1
H3A H 0.4590 0.4521 0.1907 0.156 Uiso 0.656(9) 1 calc PR A 1
H3B H 0.3784 0.4084 0.1331 0.156 Uiso 0.656(9) 1 calc PR A 1
H3C H 0.4655 0.3696 0.1363 0.156 Uiso 0.656(9) 1 calc PR A 1
C4 C 0.5205(4) 0.2492(11) 0.2453(6) 0.104(3) Uani 0.656(9) 1 d PDU A 1
H4A H 0.5457 0.3104 0.2764 0.155 Uiso 0.656(9) 1 calc PR A 1
H4B H 0.5509 0.2383 0.2177 0.155 Uiso 0.656(9) 1 calc PR A 1
H4C H 0.5212 0.1781 0.2685 0.155 Uiso 0.656(9) 1 calc PR A 1
C5 C 0.3812(6) 0.3084(12) 0.2437(5) 0.107(3) Uani 0.656(9) 1 d PDU A 1
H5A H 0.4077 0.3694 0.2747 0.161 Uiso 0.656(9) 1 calc PR A 1
H5B H 0.3775 0.2395 0.2672 0.161 Uiso 0.656(9) 1 calc PR A 1
H5C H 0.3265 0.3330 0.2152 0.161 Uiso 0.656(9) 1 calc PR A 1
C3' C 0.3746(11) 0.3877(13) 0.1847(11) 0.108(4) Uani 0.344(9) 1 d PDU A 2
H3'A H 0.3991 0.4492 0.2158 0.162 Uiso 0.344(9) 1 calc PR A 2
H3'B H 0.3220 0.3669 0.1856 0.162 Uiso 0.344(9) 1 calc PR A 2
H3'C H 0.3666 0.4137 0.1413 0.162 Uiso 0.344(9) 1 calc PR A 2
C4' C 0.5190(9) 0.311(2) 0.2178(11) 0.098(4) Uani 0.344(9) 1 d PDU A 2
H4'A H 0.5359 0.3744 0.2485 0.147 Uiso 0.344(9) 1 calc PR A 2
H4'B H 0.5250 0.3327 0.1779 0.147 Uiso 0.344(9) 1 calc PR A 2
H4'C H 0.5530 0.2439 0.2366 0.147 Uiso 0.344(9) 1 calc PR A 2
C5' C 0.4221(14) 0.2230(18) 0.2613(7) 0.101(4) Uani 0.344(9) 1 d PDU A 2
H5'A H 0.4425 0.2739 0.2988 0.151 Uiso 0.344(9) 1 calc PR A 2
H5'B H 0.4534 0.1517 0.2714 0.151 Uiso 0.344(9) 1 calc PR A 2
H5'C H 0.3647 0.2061 0.2506 0.151 Uiso 0.344(9) 1 calc PR A 2
C6 C 0.1316(3) 0.2209(5) 0.0310(3) 0.0522(11) Uani 1 1 d U . .
H6A H 0.0874 0.2744 0.0067 0.063 Uiso 1 1 calc R . .
H6B H 0.1719 0.2630 0.0678 0.063 Uiso 1 1 calc R . .
C7 C 0.0971(3) 0.1225(5) 0.0564(3) 0.0535(12) Uani 1 1 d U A .
H7A H 0.0789 0.1506 0.0900 0.064 Uiso 1 1 calc R . .
H7B H 0.0498 0.0890 0.0209 0.064 Uiso 1 1 calc R . .
C8 C 0.1098(3) 0.1322(5) -0.0760(3) 0.0559(12) Uani 1 1 d U . .
H8A H 0.1204 0.1660 -0.1122 0.067 Uiso 1 1 calc R . .
H8B H 0.0547 0.1556 -0.0805 0.067 Uiso 1 1 calc R . .
C9 C 0.1134(3) 0.0004(5) -0.0796(3) 0.0543(12) Uani 1 1 d U A .
H9A H 0.0892 -0.0342 -0.0511 0.065 Uiso 1 1 calc R . .
H9B H 0.0814 -0.0252 -0.1244 0.065 Uiso 1 1 calc R . .
C10 C 0.2225(3) 0.2702(4) -0.0241(3) 0.0489(11) Uani 1 1 d U . .
H10A H 0.2540 0.3094 0.0172 0.059 Uiso 1 1 calc R . .
H10B H 0.1865 0.3274 -0.0542 0.059 Uiso 1 1 calc R . .
C11 C 0.2817(3) 0.2215(4) -0.0528(2) 0.0466(10) Uani 1 1 d U A .
H11A H 0.2506 0.1879 -0.0959 0.056 Uiso 1 1 calc R . .
H11B H 0.3163 0.2836 -0.0580 0.056 Uiso 1 1 calc R . .
C12 C 0.5555(2) 0.2526(3) -0.0007(2) 0.0369(8) Uani 1 1 d U . .
C13 C 0.5435(2) 0.1981(4) 0.0577(2) 0.0374(8) Uani 1 1 d U A .
H13A H 0.5938 0.2090 0.0968 0.045 Uiso 1 1 calc R . .
H13B H 0.4992 0.2389 0.0646 0.045 Uiso 1 1 calc R . .
C14 C 0.6262(2) 0.1943(3) -0.0138(2) 0.0383(8) Uani 1 1 d U . .
H14A H 0.6319 0.2334 -0.0508 0.046 Uiso 1 1 calc R . .
H14B H 0.6774 0.2061 0.0244 0.046 Uiso 1 1 calc R . .
C15 C 0.4744(2) 0.2536(4) -0.0622(2) 0.0405(9) Uani 1 1 d U A .
H15A H 0.4352 0.3036 -0.0536 0.049 Uiso 1 1 calc R . .
H15B H 0.4853 0.2883 -0.0981 0.049 Uiso 1 1 calc R . .
C16 C 0.5821(3) 0.3811(4) 0.0170(3) 0.0544(12) Uani 1 1 d U . .
H16A H 0.5901 0.4176 -0.0192 0.082 Uiso 1 1 calc R . .
H16B H 0.6329 0.3835 0.0555 0.082 Uiso 1 1 calc R . .
H16C H 0.5396 0.4218 0.0258 0.082 Uiso 1 1 calc R . .
C17 C 0.3032(3) -0.0513(5) -0.1794(2) 0.0450(10) Uani 1 1 d U A .
C18 C 0.2276(3) -0.1099(5) -0.2322(2) 0.0673(13) Uani 1 1 d DU . .
C19 C 0.2457(6) -0.1432(11) -0.2919(4) 0.098(3) Uani 0.671(8) 1 d PDU B 1
H19A H 0.1977 -0.1796 -0.3243 0.147 Uiso 0.671(8) 1 calc PR B 1
H19B H 0.2915 -0.1966 -0.2788 0.147 Uiso 0.671(8) 1 calc PR B 1
H19C H 0.2594 -0.0745 -0.3104 0.147 Uiso 0.671(8) 1 calc PR B 1
C20 C 0.2106(7) -0.2188(7) -0.2002(5) 0.099(3) Uani 0.671(8) 1 d PDU B 1
H20A H 0.1636 -0.2591 -0.2313 0.148 Uiso 0.671(8) 1 calc PR B 1
H20B H 0.1993 -0.1970 -0.1625 0.148 Uiso 0.671(8) 1 calc PR B 1
H20C H 0.2582 -0.2690 -0.1865 0.148 Uiso 0.671(8) 1 calc PR B 1
C21 C 0.1533(4) -0.0290(8) -0.2498(5) 0.075(2) Uani 0.671(8) 1 d PDU B 1
H21A H 0.1058 -0.0650 -0.2830 0.113 Uiso 0.671(8) 1 calc PR B 1
H21B H 0.1651 0.0433 -0.2664 0.113 Uiso 0.671(8) 1 calc PR B 1
H21C H 0.1422 -0.0142 -0.2112 0.113 Uiso 0.671(8) 1 calc PR B 1
C19' C 0.2158(12) -0.0440(16) -0.2952(6) 0.093(4) Uani 0.329(8) 1 d PDU B 2
H19D H 0.1699 -0.0767 -0.3313 0.139 Uiso 0.329(8) 1 calc PR B 2
H19E H 0.2652 -0.0504 -0.3038 0.139 Uiso 0.329(8) 1 calc PR B 2
H19F H 0.2050 0.0367 -0.2900 0.139 Uiso 0.329(8) 1 calc PR B 2
C20' C 0.2489(11) -0.2358(7) -0.2404(10) 0.090(4) Uani 0.329(8) 1 d PDU B 2
H20D H 0.2019 -0.2730 -0.2735 0.135 Uiso 0.329(8) 1 calc PR B 2
H20E H 0.2635 -0.2763 -0.1993 0.135 Uiso 0.329(8) 1 calc PR B 2
H20F H 0.2949 -0.2377 -0.2537 0.135 Uiso 0.329(8) 1 calc PR B 2
C21' C 0.1477(6) -0.1037(18) -0.2208(9) 0.082(3) Uani 0.329(8) 1 d PDU B 2
H21D H 0.1045 -0.1437 -0.2557 0.123 Uiso 0.329(8) 1 calc PR B 2
H21E H 0.1322 -0.0235 -0.2200 0.123 Uiso 0.329(8) 1 calc PR B 2
H21F H 0.1559 -0.1398 -0.1794 0.123 Uiso 0.329(8) 1 calc PR B 2
C22 C 0.1600(3) -0.2212(5) 0.0538(3) 0.0534(11) Uani 1 1 d U A .
C23 C 0.1514(3) -0.3540(5) 0.0406(3) 0.0748(14) Uani 1 1 d DU . .
C24 C 0.1152(7) -0.4070(10) 0.0857(5) 0.094(3) Uani 0.668(9) 1 d PDU C 1
H24A H 0.1095 -0.4897 0.0784 0.141 Uiso 0.668(9) 1 calc PR C 1
H24B H 0.0618 -0.3733 0.0767 0.141 Uiso 0.668(9) 1 calc PR C 1
H24C H 0.1512 -0.3919 0.1307 0.141 Uiso 0.668(9) 1 calc PR C 1
C25 C 0.2322(4) -0.4103(9) 0.0493(6) 0.088(3) Uani 0.668(9) 1 d PDU C 1
H25A H 0.2239 -0.4925 0.0409 0.132 Uiso 0.668(9) 1 calc PR C 1
H25B H 0.2716 -0.3979 0.0935 0.132 Uiso 0.668(9) 1 calc PR C 1
H25C H 0.2528 -0.3764 0.0188 0.132 Uiso 0.668(9) 1 calc PR C 1
C26 C 0.0903(6) -0.3614(10) -0.0296(3) 0.097(3) Uani 0.668(9) 1 d PDU C 1
H26A H 0.0805 -0.4417 -0.0425 0.146 Uiso 0.668(9) 1 calc PR C 1
H26B H 0.1122 -0.3216 -0.0576 0.146 Uiso 0.668(9) 1 calc PR C 1
H26C H 0.0391 -0.3254 -0.0335 0.146 Uiso 0.668(9) 1 calc PR C 1
C24' C 0.0720(7) -0.4098(17) 0.0390(11) 0.092(4) Uani 0.332(9) 1 d PDU C 2
H24D H 0.0729 -0.4918 0.0306 0.138 Uiso 0.332(9) 1 calc PR C 2
H24E H 0.0253 -0.3745 0.0048 0.138 Uiso 0.332(9) 1 calc PR C 2
H24F H 0.0678 -0.3982 0.0807 0.138 Uiso 0.332(9) 1 calc PR C 2
C25' C 0.2265(8) -0.4065(18) 0.0955(8) 0.094(4) Uani 0.332(9) 1 d PDU C 2
H25D H 0.2256 -0.4898 0.0907 0.141 Uiso 0.332(9) 1 calc PR C 2
H25E H 0.2252 -0.3869 0.1374 0.141 Uiso 0.332(9) 1 calc PR C 2
H25F H 0.2762 -0.3759 0.0931 0.141 Uiso 0.332(9) 1 calc PR C 2
C26' C 0.1597(13) -0.3709(19) -0.0249(6) 0.093(3) Uani 0.332(9) 1 d PDU C 2
H26D H 0.1545 -0.4522 -0.0361 0.140 Uiso 0.332(9) 1 calc PR C 2
H26E H 0.2130 -0.3433 -0.0213 0.140 Uiso 0.332(9) 1 calc PR C 2
H26F H 0.1170 -0.3278 -0.0586 0.140 Uiso 0.332(9) 1 calc PR C 2
C27 C 0.4068(3) -0.1284(5) 0.1939(2) 0.0522(11) Uani 1 1 d U A .
C28 C 0.4009(3) -0.1887(5) 0.2539(3) 0.0763(14) Uani 1 1 d DU . .
C29 C 0.3168(5) -0.1708(13) 0.2552(7) 0.093(3) Uani 0.538(8) 1 d PDU D 1
H29A H 0.3144 -0.2089 0.2932 0.140 Uiso 0.538(8) 1 calc PR D 1
H29B H 0.2753 -0.2032 0.2160 0.140 Uiso 0.538(8) 1 calc PR D 1
H29C H 0.3068 -0.0888 0.2572 0.140 Uiso 0.538(8) 1 calc PR D 1
C30 C 0.4214(9) -0.3150(6) 0.2507(7) 0.096(3) Uani 0.538(8) 1 d PDU D 1
H30A H 0.4182 -0.3556 0.2878 0.143 Uiso 0.538(8) 1 calc PR D 1
H30B H 0.4765 -0.3217 0.2519 0.143 Uiso 0.538(8) 1 calc PR D 1
H30C H 0.3826 -0.3486 0.2106 0.143 Uiso 0.538(8) 1 calc PR D 1
C31 C 0.4654(7) -0.1299(12) 0.3123(5) 0.102(3) Uani 0.538(8) 1 d PDU D 1
H31A H 0.4652 -0.1635 0.3521 0.152 Uiso 0.538(8) 1 calc PR D 1
H31B H 0.4534 -0.0481 0.3113 0.152 Uiso 0.538(8) 1 calc PR D 1
H31C H 0.5190 -0.1407 0.3109 0.152 Uiso 0.538(8) 1 calc PR D 1
C29' C 0.3228(6) -0.2628(13) 0.2266(8) 0.104(4) Uani 0.462(8) 1 d PDU D 2
H29D H 0.3153 -0.3026 0.2622 0.156 Uiso 0.462(8) 1 calc PR D 2
H29E H 0.3279 -0.3189 0.1961 0.156 Uiso 0.462(8) 1 calc PR D 2
H29F H 0.2758 -0.2135 0.2043 0.156 Uiso 0.462(8) 1 calc PR D 2
C30' C 0.4751(6) -0.2669(12) 0.2892(6) 0.088(3) Uani 0.462(8) 1 d PDU D 2
H30D H 0.4692 -0.3027 0.3265 0.132 Uiso 0.462(8) 1 calc PR D 2
H30E H 0.5249 -0.2212 0.3039 0.132 Uiso 0.462(8) 1 calc PR D 2
H30F H 0.4780 -0.3264 0.2595 0.132 Uiso 0.462(8) 1 calc PR D 2
C31' C 0.3916(10) -0.0962(11) 0.2999(7) 0.101(3) Uani 0.462(8) 1 d PDU D 2
H31D H 0.3878 -0.1331 0.3377 0.151 Uiso 0.462(8) 1 calc PR D 2
H31E H 0.3423 -0.0515 0.2771 0.151 Uiso 0.462(8) 1 calc PR D 2
H31F H 0.4389 -0.0454 0.3139 0.151 Uiso 0.462(8) 1 calc PR D 2
O1 O 0.4360(3) 0.1174(4) 0.1366(2) 0.0660(10) Uani 1 1 d . . .
O2 O 0.3145(2) 0.1814(4) 0.12438(17) 0.0576(9) Uani 1 1 d . . .
O3 O 0.1604(2) 0.0356(3) 0.08383(19) 0.0517(8) Uani 1 1 d . . .
O4 O 0.33180(16) 0.1350(2) -0.00999(13) 0.0332(5) Uani 1 1 d . . .
O5 O 0.1973(2) -0.0375(3) -0.05962(16) 0.0470(7) Uani 1 1 d . . .
O6 O 0.52425(15) 0.0766(2) 0.05011(13) 0.0305(5) Uani 1 1 d . . .
O7 O 0.61638(16) 0.0716(2) -0.02778(13) 0.0329(5) Uani 1 1 d . . .
O8 O 0.43660(16) 0.1435(3) -0.08326(14) 0.0358(6) Uani 1 1 d . . .
O9 O 0.29858(18) -0.0255(3) -0.12507(15) 0.0413(7) Uani 1 1 d . . .
O10 O 0.3661(2) -0.0341(4) -0.19223(16) 0.0534(9) Uani 1 1 d . . .
O11 O 0.2201(2) -0.1694(3) 0.04847(19) 0.0538(8) Uani 1 1 d . . .
O12 O 0.1051(3) -0.1710(4) 0.0675(3) 0.0804(14) Uani 1 1 d . . .
O13 O 0.3456(2) -0.0749(4) 0.15559(18) 0.0623(10) Uani 1 1 d . . .
O14 O 0.4751(3) -0.1372(4) 0.1875(2) 0.0675(11) Uani 1 1 d . . .

loop_
_atom_site_aniso_label
_atom_site_aniso_U_11
_atom_site_aniso_U_22
_atom_site_aniso_U_33
_atom_site_aniso_U_23
_atom_site_aniso_U_13
_atom_site_aniso_U_12
N1 0.0300(15) 0.049(2) 0.046(2) 0.0010(16) 0.0140(14) 0.0105(15)
Dy1 0.02539(11) 0.04272(13) 0.03436(12) 0.00088(7) 0.01125(8) 0.00548(7)
Mn1 0.0269(3) 0.0539(4) 0.0330(3) 0.0087(3) 0.0129(2) 0.0103(2)
Mn2 0.0221(2) 0.0338(3) 0.0283(3) 0.0028(2) 0.0096(2) 0.0066(2)
C1 0.043(2) 0.061(3) 0.045(2) -0.017(2) 0.0202(19) -0.003(2)
C2 0.072(3) 0.092(3) 0.082(3) -0.043(3) 0.023(3) -0.012(3)
C3 0.092(6) 0.086(5) 0.116(6) -0.031(4) 0.022(5) -0.011(5)
C4 0.077(4) 0.115(6) 0.092(6) -0.029(5) 0.004(4) -0.020(5)
C5 0.107(6) 0.122(6) 0.097(5) -0.059(5) 0.043(4) -0.007(5)
C3' 0.100(6) 0.092(6) 0.111(7) -0.037(6) 0.019(6) -0.004(6)
C4' 0.081(5) 0.104(7) 0.093(7) -0.028(6) 0.015(5) -0.024(6)
C5' 0.096(7) 0.107(7) 0.092(6) -0.038(6) 0.029(5) -0.018(6)
C6 0.040(2) 0.054(3) 0.064(3) -0.009(2) 0.022(2) 0.015(2)
C7 0.037(2) 0.066(3) 0.064(3) -0.010(2) 0.027(2) 0.008(2)
C8 0.031(2) 0.079(3) 0.046(2) 0.002(2) 0.0036(18) 0.014(2)
C9 0.029(2) 0.077(3) 0.049(3) -0.015(2) 0.0068(19) -0.005(2)
C10 0.040(2) 0.045(2) 0.067(3) 0.009(2) 0.026(2) 0.0186(18)
C11 0.042(2) 0.044(2) 0.058(3) 0.016(2) 0.024(2) 0.0191(18)
C12 0.0310(17) 0.0302(18) 0.051(2) 0.0007(16) 0.0178(16) 0.0047(14)
C13 0.0336(18) 0.0334(19) 0.044(2) -0.0063(16) 0.0141(16) 0.0043(15)
C14 0.0322(18) 0.0300(19) 0.055(2) 0.0014(17) 0.0192(17) 0.0024(15)
C15 0.0338(18) 0.034(2) 0.052(2) 0.0131(18) 0.0148(17) 0.0082(15)
C16 0.046(2) 0.034(2) 0.085(4) -0.004(2) 0.027(2) 0.0017(19)
C17 0.0279(18) 0.062(3) 0.038(2) -0.008(2) 0.0058(16) 0.0076(18)
C18 0.044(2) 0.090(3) 0.059(3) -0.031(2) 0.010(2) -0.002(2)
C19 0.068(5) 0.140(6) 0.075(4) -0.056(5) 0.015(4) -0.009(5)
C20 0.084(5) 0.088(5) 0.097(5) -0.030(4) 0.005(4) -0.015(4)
C21 0.040(3) 0.099(5) 0.067(5) -0.013(4) -0.001(3) 0.004(4)
C19' 0.071(6) 0.110(7) 0.075(6) -0.024(5) 0.004(5) -0.019(6)
C20' 0.067(6) 0.087(6) 0.094(7) -0.033(6) 0.008(6) -0.008(5)
C21' 0.048(5) 0.105(7) 0.076(6) -0.023(6) 0.005(5) -0.005(5)
C22 0.042(2) 0.049(3) 0.068(3) 0.007(2) 0.020(2) -0.001(2)
C23 0.062(3) 0.056(3) 0.106(4) -0.002(3) 0.033(3) -0.006(2)
C24 0.096(5) 0.072(5) 0.119(6) 0.006(5) 0.046(5) -0.019(5)
C25 0.071(4) 0.063(5) 0.129(6) -0.006(5) 0.037(4) 0.001(4)
C26 0.089(5) 0.082(5) 0.110(5) -0.023(5) 0.027(4) -0.005(5)
C24' 0.079(6) 0.067(6) 0.122(7) 0.001(6) 0.032(5) -0.016(6)
C25' 0.078(6) 0.069(6) 0.121(7) 0.004(6) 0.024(6) 0.003(6)
C26' 0.088(6) 0.075(6) 0.110(6) -0.015(6) 0.031(5) -0.008(6)
C27 0.048(2) 0.067(3) 0.044(2) 0.014(2) 0.021(2) 0.009(2)
C28 0.076(3) 0.104(4) 0.064(3) 0.027(3) 0.045(2) 0.016(3)
C29 0.087(5) 0.124(6) 0.087(5) 0.027(5) 0.054(4) 0.014(5)
C30 0.107(6) 0.101(5) 0.085(6) 0.032(5) 0.045(5) 0.013(5)
C31 0.106(6) 0.129(6) 0.075(5) 0.012(5) 0.042(5) -0.002(6)
C29' 0.096(5) 0.122(7) 0.095(6) 0.022(6) 0.040(5) 0.002(5)
C30' 0.097(6) 0.104(6) 0.072(6) 0.043(5) 0.042(5) 0.020(5)
C31' 0.109(6) 0.121(6) 0.080(5) 0.013(5) 0.046(5) 0.016(5)
O1 0.078(3) 0.063(2) 0.079(3) 0.003(2) 0.054(2) 0.021(2)
O2 0.0412(17) 0.073(2) 0.0509(19) -0.0180(17) 0.0094(14) -0.0081(16)
O3 0.0349(16) 0.060(2) 0.066(2) 0.0026(17) 0.0253(16) 0.0056(14)
O4 0.0268(12) 0.0366(14) 0.0351(13) 0.0039(11) 0.0109(10) 0.0103(10)
O5 0.0332(14) 0.062(2) 0.0425(17) -0.0115(15) 0.0110(13) 0.0009(14)
O6 0.0247(11) 0.0352(14) 0.0315(12) 0.0006(10) 0.0107(10) 0.0048(10)
O7 0.0304(12) 0.0317(13) 0.0379(14) 0.0031(11) 0.0149(11) 0.0066(10)
O8 0.0284(12) 0.0410(15) 0.0371(14) 0.0080(12) 0.0118(11) 0.0079(11)
O9 0.0285(13) 0.0583(19) 0.0329(14) -0.0081(13) 0.0076(11) 0.0039(12)
O10 0.0328(15) 0.091(3) 0.0334(16) -0.0071(16) 0.0096(13) 0.0050(16)
O11 0.0455(17) 0.0476(18) 0.077(2) 0.0020(17) 0.0331(17) -0.0037(14)
O12 0.060(2) 0.063(2) 0.141(4) 0.003(3) 0.065(3) -0.0005(19)
O13 0.0486(19) 0.081(3) 0.050(2) 0.0210(19) 0.0121(16) 0.0063(19)
O14 0.064(2) 0.087(3) 0.065(2) 0.030(2) 0.040(2) 0.020(2)

loop_
_atom_type_symbol
_atom_type_description
_atom_type_scat_dispersion_real
_atom_type_scat_dispersion_imag
_atom_type_scat_source
C C 0.0033 0.0016 'International Tables Vol C Tables 4.2.6.8 and 6.1.1.4'
H H 0.0000 0.0000 'International Tables Vol C Tables 4.2.6.8 and 6.1.1.4'
N N 0.0061 0.0033 'International Tables Vol C Tables 4.2.6.8 and 6.1.1.4'
O O 0.0106 0.0060 'International Tables Vol C Tables 4.2.6.8 and 6.1.1.4'
Mn Mn 0.3368 0.7283 'International Tables Vol C Tables 4.2.6.8 and 6.1.1.4'
Dy Dy -0.1892 4.4098 'International Tables Vol C Tables 4.2.6.8 and 6.1.1.4'

loop_
_geom_angle_atom_site_label_1
_geom_angle_atom_site_label_2
_geom_angle_atom_site_label_3
_geom_angle
_geom_angle_site_symmetry_1
_geom_angle_site_symmetry_3
C10 N1 C8 111.0(4) . .
C10 N1 C6 110.3(4) . .
C8 N1 C6 111.7(4) . .
C10 N1 Dy1 104.9(2) . .
C8 N1 Dy1 112.6(3) . .
C6 N1 Dy1 106.2(3) . .
O13 Dy1 O2 80.96(15) . .
O13 Dy1 O11 72.21(14) . .
O2 Dy1 O11 140.53(13) . .
O13 Dy1 O7 84.29(12) . 3_655
O2 Dy1 O7 118.32(11) . 3_655
O11 Dy1 O7 87.69(10) . 3_655
O13 Dy1 O3 87.63(13) . .
O2 Dy1 O3 78.34(13) . .
O11 Dy1 O3 72.26(12) . .
O7 Dy1 O3 159.85(11) 3_655 .
O13 Dy1 O4 131.34(11) . .
O2 Dy1 O4 82.48(12) . .
O11 Dy1 O4 136.97(11) . .
O7 Dy1 O4 64.48(9) 3_655 .
O3 Dy1 O4 132.68(11) . .
O13 Dy1 O5 138.12(15) . .
O2 Dy1 O5 140.39(13) . .
O11 Dy1 O5 68.72(13) . .
O7 Dy1 O5 79.72(10) 3_655 .
O3 Dy1 O5 94.34(12) . .
O4 Dy1 O5 74.22(11) . .
O13 Dy1 N1 147.45(13) . .
O2 Dy1 N1 75.81(12) . .
O11 Dy1 N1 113.47(12) . .
O7 Dy1 N1 126.88(10) 3_655 .
O3 Dy1 N1 65.69(12) . .
O4 Dy1 N1 67.80(10) . .
O5 Dy1 N1 65.92(12) . .
O13 Dy1 O1 65.58(13) . .
O2 Dy1 O1 47.85(11) . .
O11 Dy1 O1 134.17(12) . .
O7 Dy1 O1 71.54(9) 3_655 .
O3 Dy1 O1 121.33(11) . .
O4 Dy1 O1 69.41(10) . .
O5 Dy1 O1 140.64(11) . .
N1 Dy1 O1 111.63(11) . .
O13 Dy1 C1 70.68(15) . .
O2 Dy1 C1 23.57(12) . .
O11 Dy1 C1 142.18(14) . .
O7 Dy1 C1 95.61(11) 3_655 .
O3 Dy1 C1 99.08(12) . .
O4 Dy1 C1 76.10(12) . .
O5 Dy1 C1 148.95(14) . .
N1 Dy1 C1 94.45(13) . .
O1 Dy1 C1 24.36(11) . .
O13 Dy1 Mn2 112.04(10) . .
O2 Dy1 Mn2 104.56(9) . .
O11 Dy1 Mn2 112.05(9) . .
O7 Dy1 Mn2 32.76(7) 3_655 .
O3 Dy1 Mn2 160.32(9) . .
O4 Dy1 Mn2 32.10(6) . .
O5 Dy1 Mn2 70.82(8) . .
N1 Dy1 Mn2 95.81(8) . .
O1 Dy1 Mn2 70.44(7) . .
C1 Dy1 Mn2 88.60(9) . .
O14 Mn1 O1 96.53(16) 3_655 3_655
O14 Mn1 O10 107.64(16) 3_655 .
O1 Mn1 O10 104.17(17) 3_655 .
O14 Mn1 O8 99.87(15) 3_655 .
O1 Mn1 O8 154.46(14) 3_655 .
O10 Mn1 O8 89.37(12) . .
O14 Mn1 O6 163.85(15) 3_655 3_655
O1 Mn1 O6 85.02(13) 3_655 3_655
O10 Mn1 O6 87.43(12) . 3_655
O8 Mn1 O6 73.89(10) . 3_655
O14 Mn1 Mn2 137.17(13) 3_655 .
O1 Mn1 Mn2 123.58(11) 3_655 .
O10 Mn1 Mn2 78.75(9) . .
O8 Mn1 Mn2 37.29(8) . .
O6 Mn1 Mn2 38.56(7) 3_655 .
O4 Mn2 O8 98.50(12) . .
O4 Mn2 O7 83.48(11) . 3_655
O8 Mn2 O7 171.94(12) . 3_655
O4 Mn2 O6 174.81(12) . 3_655
O8 Mn2 O6 86.43(11) . 3_655
O7 Mn2 O6 91.41(11) 3_655 3_655
O4 Mn2 O9 92.42(11) . .
O8 Mn2 O9 90.27(12) . .
O7 Mn2 O9 97.47(12) 3_655 .
O6 Mn2 O9 89.15(11) 3_655 .
O4 Mn2 O6 99.51(11) . .
O8 Mn2 O6 85.67(11) . .
O7 Mn2 O6 86.30(11) 3_655 .
O6 Mn2 O6 79.18(11) 3_655 .
O9 Mn2 O6 167.84(10) . .
O4 Mn2 Mn1 139.86(9) . .
O8 Mn2 Mn1 43.56(9) . .
O7 Mn2 Mn1 136.07(8) 3_655 .
O6 Mn2 Mn1 45.33(8) 3_655 .
O9 Mn2 Mn1 78.01(8) . .
O6 Mn2 Mn1 91.23(7) . .
O4 Mn2 Dy1 42.47(8) . .
O8 Mn2 Dy1 140.98(8) . .
O7 Mn2 Dy1 41.55(7) 3_655 .
O6 Mn2 Dy1 132.57(8) 3_655 .
O9 Mn2 Dy1 91.39(8) . .
O6 Mn2 Dy1 98.98(7) . .
Mn1 Mn2 Dy1 168.96(2) . .
O1 C1 O2 120.2(5) . .
O1 C1 C2 120.9(5) . .
O2 C1 C2 118.9(4) . .
O1 C1 Dy1 72.3(3) . .
O2 C1 Dy1 48.1(2) . .
C2 C1 Dy1 166.7(3) . .
C5 C2 C3 110.5(5) . .
C5 C2 C3' 61.5(9) . .
C3 C2 C3' 51.4(9) . .
C5 C2 C4 112.3(5) . .
C3 C2 C4 107.6(5) . .
C3' C2 C4 140.3(10) . .
C5 C2 C5' 45.9(8) . .
C3 C2 C5' 153.4(9) . .
C3' C2 C5' 107.4(6) . .
C4 C2 C5' 78.1(9) . .
C5 C2 C4' 128.2(11) . .
C3 C2 C4' 71.8(8) . .
C3' C2 C4' 113.5(8) . .
C4 C2 C4' 35.9(8) . .
C5' C2 C4' 111.0(8) . .
C5 C2 C1 112.2(6) . .
C3 C2 C1 104.5(6) . .
C3' C2 C1 108.7(9) . .
C4 C2 C1 109.4(6) . .
C5' C2 C1 97.6(9) . .
C4' C2 C1 117.1(10) . .
C2 C3 H3A 109.5 . .
C2 C3 H3B 109.5 . .
H3A C3 H3B 109.5 . .
C2 C3 H3C 109.5 . .
H3A C3 H3C 109.5 . .
H3B C3 H3C 109.5 . .
C2 C4 H4A 109.5 . .
C2 C4 H4B 109.5 . .
H4A C4 H4B 109.5 . .
C2 C4 H4C 109.5 . .
H4A C4 H4C 109.5 . .
H4B C4 H4C 109.5 . .
C2 C5 H5A 109.5 . .
C2 C5 H5B 109.5 . .
H5A C5 H5B 109.5 . .
C2 C5 H5C 109.5 . .
H5A C5 H5C 109.5 . .
H5B C5 H5C 109.5 . .
C2 C3' H3'A 109.5 . .
C2 C3' H3'B 109.5 . .
H3'A C3' H3'B 109.5 . .
C2 C3' H3'C 109.5 . .
H3'A C3' H3'C 109.5 . .
H3'B C3' H3'C 109.5 . .
C2 C4' H4'A 109.5 . .
C2 C4' H4'B 109.5 . .
H4'A C4' H4'B 109.5 . .
C2 C4' H4'C 109.5 . .
H4'A C4' H4'C 109.5 . .
H4'B C4' H4'C 109.5 . .
C2 C5' H5'A 109.5 . .
C2 C5' H5'B 109.5 . .
H5'A C5' H5'B 109.5 . .
C2 C5' H5'C 109.5 . .
H5'A C5' H5'C 109.5 . .
H5'B C5' H5'C 109.5 . .
N1 C6 C7 111.0(4) . .
N1 C6 H6A 109.4 . .
C7 C6 H6A 109.4 . .
N1 C6 H6B 109.4 . .
C7 C6 H6B 109.4 . .
H6A C6 H6B 108.0 . .
O3 C7 C6 108.8(4) . .
O3 C7 H7A 109.9 . .
C6 C7 H7A 109.9 . .
O3 C7 H7B 109.9 . .
C6 C7 H7B 109.9 . .
H7A C7 H7B 108.3 . .
N1 C8 C9 111.7(4) . .
N1 C8 H8A 109.3 . .
C9 C8 H8A 109.3 . .
N1 C8 H8B 109.3 . .
C9 C8 H8B 109.3 . .
H8A C8 H8B 107.9 . .
O5 C9 C8 110.2(4) . .
O5 C9 H9A 109.6 . .
C8 C9 H9A 109.6 . .
O5 C9 H9B 109.6 . .
C8 C9 H9B 109.6 . .
H9A C9 H9B 108.1 . .
N1 C10 C11 111.5(4) . .
N1 C10 H10A 109.3 . .
C11 C10 H10A 109.3 . .
N1 C10 H10B 109.3 . .
C11 C10 H10B 109.3 . .
H10A C10 H10B 108.0 . .
O4 C11 C10 109.1(4) . .
O4 C11 H11A 109.9 . .
C10 C11 H11A 109.9 . .
O4 C11 H11B 109.9 . .
C10 C11 H11B 109.9 . .
H11A C11 H11B 108.3 . .
C14 C12 C15 112.0(4) . .
C14 C12 C13 111.8(3) . .
C15 C12 C13 111.4(3) . .
C14 C12 C16 106.1(3) . .
C15 C12 C16 107.4(3) . .
C13 C12 C16 107.8(4) . .
O6 C13 C12 114.1(3) . .
O6 C13 H13A 108.7 . .
C12 C13 H13A 108.7 . .
O6 C13 H13B 108.7 . .
C12 C13 H13B 108.7 . .
H13A C13 H13B 107.6 . .
O7 C14 C12 115.5(3) . .
O7 C14 H14A 108.4 . .
C12 C14 H14A 108.4 . .
O7 C14 H14B 108.4 . .
C12 C14 H14B 108.4 . .
H14A C14 H14B 107.5 . .
O8 C15 C12 115.9(3) . .
O8 C15 H15A 108.3 . .
C12 C15 H15A 108.3 . .
O8 C15 H15B 108.3 . .
C12 C15 H15B 108.3 . .
H15A C15 H15B 107.4 . .
C12 C16 H16A 109.5 . .
C12 C16 H16B 109.5 . .
H16A C16 H16B 109.5 . .
C12 C16 H16C 109.5 . .
H16A C16 H16C 109.5 . .
H16B C16 H16C 109.5 . .
O9 C17 O10 124.3(4) . .
O9 C17 C18 117.6(4) . .
O10 C17 C18 118.1(4) . .
C19 C18 C20 110.0(5) . .
C19 C18 C20' 60.8(8) . .
C20 C18 C20' 51.5(8) . .
C19 C18 C19' 48.3(8) . .
C20 C18 C19' 148.3(8) . .
C20' C18 C19' 108.3(6) . .
C19 C18 C21 112.5(5) . .
C20 C18 C21 108.3(5) . .
C20' C18 C21 140.8(8) . .
C19' C18 C21 70.6(8) . .
C19 C18 C21' 132.5(8) . .
C20 C18 C21' 66.4(8) . .
C20' C18 C21' 110.5(6) . .
C19' C18 C21' 108.9(6) . .
C21 C18 C21' 42.3(8) . .
C19 C18 C17 110.8(5) . .
C20 C18 C17 105.9(5) . .
C20' C18 C17 109.0(7) . .
C19' C18 C17 104.1(8) . .
C21 C18 C17 109.0(5) . .
C21' C18 C17 115.6(7) . .
C18 C19 H19A 109.5 . .
C18 C19 H19B 109.5 . .
H19A C19 H19B 109.5 . .
C18 C19 H19C 109.5 . .
H19A C19 H19C 109.5 . .
H19B C19 H19C 109.5 . .
C18 C20 H20A 109.5 . .
C18 C20 H20B 109.5 . .
H20A C20 H20B 109.5 . .
C18 C20 H20C 109.5 . .
H20A C20 H20C 109.5 . .
H20B C20 H20C 109.5 . .
C18 C21 H21A 109.5 . .
C18 C21 H21B 109.5 . .
H21A C21 H21B 109.5 . .
C18 C21 H21C 109.5 . .
H21A C21 H21C 109.5 . .
H21B C21 H21C 109.5 . .
C18 C19' H19D 109.5 . .
C18 C19' H19E 109.5 . .
H19D C19' H19E 109.5 . .
C18 C19' H19F 109.5 . .
H19D C19' H19F 109.5 . .
H19E C19' H19F 109.5 . .
C18 C20' H20D 109.5 . .
C18 C20' H20E 109.5 . .
H20D C20' H20E 109.5 . .
C18 C20' H20F 109.5 . .
H20D C20' H20F 109.5 . .
H20E C20' H20F 109.5 . .
C18 C21' H21D 109.5 . .
C18 C21' H21E 109.5 . .
H21D C21' H21E 109.5 . .
C18 C21' H21F 109.5 . .
H21D C21' H21F 109.5 . .
H21E C21' H21F 109.5 . .
O11 C22 O12 123.9(5) . .
O11 C22 C23 118.1(5) . .
O12 C22 C23 118.0(4) . .
C25 C23 C26 111.3(5) . .
C25 C23 C24 111.5(5) . .
C26 C23 C24 110.1(5) . .
C25 C23 C24' 129.3(10) . .
C26 C23 C24' 71.0(8) . .
C24 C23 C24' 39.1(8) . .
C25 C23 C25' 41.3(8) . .
C26 C23 C25' 147.6(10) . .
C24 C23 C25' 76.9(8) . .
C24' C23 C25' 110.6(6) . .
C25 C23 C26' 68.1(8) . .
C26 C23 C26' 46.2(8) . .
C24 C23 C26' 143.1(9) . .
C24' C23 C26' 110.6(6) . .
C25' C23 C26' 109.3(6) . .
C25 C23 C22 112.5(5) . .
C26 C23 C22 103.1(6) . .
C24 C23 C22 108.0(6) . .
C24' C23 C22 116.0(9) . .
C25' C23 C22 104.5(9) . .
C26' C23 C22 105.4(9) . .
C23 C24 H24A 109.5 . .
C23 C24 H24B 109.5 . .
H24A C24 H24B 109.5 . .
C23 C24 H24C 109.5 . .
H24A C24 H24C 109.5 . .
H24B C24 H24C 109.5 . .
C23 C25 H25A 109.5 . .
C23 C25 H25B 109.5 . .
H25A C25 H25B 109.5 . .
C23 C25 H25C 109.5 . .
H25A C25 H25C 109.5 . .
H25B C25 H25C 109.5 . .
C23 C26 H26A 109.5 . .
C23 C26 H26B 109.5 . .
H26A C26 H26B 109.5 . .
C23 C26 H26C 109.5 . .
H26A C26 H26C 109.5 . .
H26B C26 H26C 109.5 . .
C23 C24' H24D 109.5 . .
C23 C24' H24E 109.5 . .
H24D C24' H24E 109.5 . .
C23 C24' H24F 109.5 . .
H24D C24' H24F 109.5 . .
H24E C24' H24F 109.5 . .
C23 C25' H25D 109.5 . .
C23 C25' H25E 109.5 . .
H25D C25' H25E 109.5 . .
C23 C25' H25F 109.5 . .
H25D C25' H25F 109.5 . .
H25E C25' H25F 109.5 . .
C23 C26' H26D 109.5 . .
C23 C26' H26E 109.5 . .
H26D C26' H26E 109.5 . .
C23 C26' H26F 109.5 . .
H26D C26' H26F 109.5 . .
H26E C26' H26F 109.5 . .
O13 C27 O14 124.8(5) . .
O13 C27 C28 118.6(4) . .
O14 C27 C28 116.6(4) . .
C30 C28 C29 112.9(6) . .
C30 C28 C31 111.0(6) . .
C29 C28 C31 109.8(5) . .
C30 C28 C30' 44.1(7) . .
C29 C28 C30' 136.2(8) . .
C31 C28 C30' 67.6(7) . .
C30 C28 C31' 142.6(8) . .
C29 C28 C31' 61.9(7) . .
C31 C28 C31' 49.9(7) . .
C30' C28 C31' 111.3(6) . .
C30 C28 C29' 68.8(7) . .
C29 C28 C29' 49.0(7) . .
C31 C28 C29' 148.2(8) . .
C30' C28 C29' 109.3(6) . .
C31' C28 C29' 109.8(6) . .
C30 C28 C27 107.2(6) . .
C29 C28 C27 110.8(6) . .
C31 C28 C27 104.8(7) . .
C30' C28 C27 112.0(6) . .
C31' C28 C27 108.8(7) . .
C29' C28 C27 105.4(7) . .
C28 C29 H29A 109.5 . .
C28 C29 H29B 109.5 . .
H29A C29 H29B 109.5 . .
C28 C29 H29C 109.5 . .
H29A C29 H29C 109.5 . .
H29B C29 H29C 109.5 . .
C28 C30 H30A 109.5 . .
C28 C30 H30B 109.5 . .
H30A C30 H30B 109.5 . .
C28 C30 H30C 109.5 . .
H30A C30 H30C 109.5 . .
H30B C30 H30C 109.5 . .
C28 C31 H31A 109.5 . .
C28 C31 H31B 109.5 . .
H31A C31 H31B 109.5 . .
C28 C31 H31C 109.5 . .
H31A C31 H31C 109.5 . .
H31B C31 H31C 109.5 . .
C28 C29' H29D 109.5 . .
C28 C29' H29E 109.5 . .
H29D C29' H29E 109.5 . .
C28 C29' H29F 109.5 . .
H29D C29' H29F 109.5 . .
H29E C29' H29F 109.5 . .
C28 C30' H30D 109.5 . .
C28 C30' H30E 109.5 . .
H30D C30' H30E 109.5 . .
C28 C30' H30F 109.5 . .
H30D C30' H30F 109.5 . .
H30E C30' H30F 109.5 . .
C28 C31' H31D 109.5 . .
C28 C31' H31E 109.5 . .
H31D C31' H31E 109.5 . .
C28 C31' H31F 109.5 . .
H31D C31' H31F 109.5 . .
H31E C31' H31F 109.5 . .
C1 O1 Mn1 164.8(4) . 3_655
C1 O1 Dy1 83.3(3) . .
Mn1 O1 Dy1 97.90(16) 3_655 .
C1 O2 Dy1 108.3(3) . .
C7 O3 Dy1 123.9(3) . .
C11 O4 Mn2 123.0(3) . .
C11 O4 Dy1 120.7(2) . .
Mn2 O4 Dy1 105.43(12) . .
C9 O5 Dy1 110.8(3) . .
C13 O6 Mn2 121.3(2) . 3_655
C13 O6 Mn1 119.6(2) . 3_655
Mn2 O6 Mn1 96.11(11) 3_655 3_655
C13 O6 Mn2 114.0(2) . .
Mn2 O6 Mn2 100.82(11) 3_655 .
Mn1 O6 Mn2 101.23(10) 3_655 .
C14 O7 Mn2 120.6(2) . 3_655
C14 O7 Dy1 115.7(2) . 3_655
Mn2 O7 Dy1 105.69(11) 3_655 3_655
C15 O8 Mn2 127.0(3) . .
C15 O8 Mn1 120.2(2) . .
Mn2 O8 Mn1 99.14(13) . .
C17 O9 Mn2 126.6(3) . .
C17 O10 Mn1 131.9(3) . .
C22 O11 Dy1 141.9(3) . .
C27 O13 Dy1 149.1(3) . .
C27 O14 Mn1 122.9(3) . 3_655

loop_
_geom_bond_atom_site_label_1
_geom_bond_atom_site_label_2
_geom_bond_distance
_geom_bond_site_symmetry_2
N1 C10 1.470(6) .
N1 C8 1.490(6) .
N1 C6 1.480(6) .
N1 Dy1 2.644(4) .
Dy1 O13 2.303(3) .
Dy1 O2 2.346(4) .
Dy1 O11 2.350(3) .
Dy1 O7 2.376(2) 3_655
Dy1 O3 2.406(3) .
Dy1 O4 2.416(3) .
Dy1 O5 2.460(3) .
Dy1 O1 2.870(5) .
Dy1 C1 2.991(5) .
Dy1 Mn2 3.4486(6) .
Mn1 O14 2.059(4) 3_655
Mn1 O1 2.104(4) 3_655
Mn1 O10 2.123(3) .
Mn1 O8 2.170(3) .
Mn1 O6 2.224(3) 3_655
Mn1 Mn2 3.1093(8) .
Mn2 O4 1.901(3) .
Mn2 O8 1.908(3) .
Mn2 O7 1.938(3) 3_655
Mn2 O6 1.949(3) 3_655
Mn2 O9 2.244(3) .
Mn2 O6 2.250(3) .
C1 O1 1.242(6) .
C1 O2 1.260(6) .
C1 C2 1.521(7) .
C2 C5 1.5192(11) .
C2 C3 1.5208(11) .
C2 C3' 1.5202(11) .
C2 C4 1.5200(8) .
C2 C5' 1.5209(11) .
C2 C4' 1.475(13) .
C3 H3A 0.9600 .
C3 H3B 0.9600 .
C3 H3C 0.9600 .
C4 H4A 0.9600 .
C4 H4B 0.9600 .
C4 H4C 0.9600 .
C5 H5A 0.9600 .
C5 H5B 0.9600 .
C5 H5C 0.9600 .
C3' H3'A 0.9600 .
C3' H3'B 0.9600 .
C3' H3'C 0.9600 .
C4' H4'A 0.9600 .
C4' H4'B 0.9600 .
C4' H4'C 0.9600 .
C5' H5'A 0.9600 .
C5' H5'B 0.9600 .
C5' H5'C 0.9600 .
C6 C7 1.489(8) .
C6 H6A 0.9700 .
C6 H6B 0.9700 .
C7 O3 1.437(6) .
C7 H7A 0.9700 .
C7 H7B 0.9700 .
C8 C9 1.515(8) .
C8 H8A 0.9700 .
C8 H8B 0.9700 .
C9 O5 1.429(6) .
C9 H9A 0.9700 .
C9 H9B 0.9700 .
C10 C11 1.519(6) .
C10 H10A 0.9700 .
C10 H10B 0.9700 .
C11 O4 1.412(5) .
C11 H11A 0.9700 .
C11 H11B 0.9700 .
C12 C14 1.534(5) .
C12 C15 1.533(6) .
C12 C13 1.517(6) .
C12 C16 1.548(6) .
C13 O6 1.427(5) .
C13 H13A 0.9700 .
C13 H13B 0.9700 .
C14 O7 1.436(5) .
C14 H14A 0.9700 .
C14 H14B 0.9700 .
C15 O8 1.416(5) .
C15 H15A 0.9700 .
C15 H15B 0.9700 .
C16 H16A 0.9600 .
C16 H16B 0.9600 .
C16 H16C 0.9600 .
C17 O9 1.266(5) .
C17 O10 1.258(6) .
C17 C18 1.535(6) .
C18 C19 1.5192(11) .
C18 C20 1.5208(11) .
C18 C20' 1.5201(11) .
C18 C19' 1.5208(11) .
C18 C21 1.5198(11) .
C18 C21' 1.5200(11) .
C19 H19A 0.9600 .
C19 H19B 0.9600 .
C19 H19C 0.9600 .
C20 H20A 0.9600 .
C20 H20B 0.9600 .
C20 H20C 0.9600 .
C21 H21A 0.9600 .
C21 H21B 0.9600 .
C21 H21C 0.9600 .
C19' H19D 0.9600 .
C19' H19E 0.9600 .
C19' H19F 0.9600 .
C20' H20D 0.9600 .
C20' H20E 0.9600 .
C20' H20F 0.9600 .
C21' H21D 0.9600 .
C21' H21E 0.9600 .
C21' H21F 0.9600 .
C22 O11 1.256(6) .
C22 O12 1.255(6) .
C22 C23 1.546(7) .
C23 C25 1.5001(11) .
C23 C26 1.5005(11) .
C23 C24 1.5008(11) .
C23 C24' 1.5199(11) .
C23 C25' 1.5202(11) .
C23 C26' 1.5202(11) .
C24 H24A 0.9600 .
C24 H24B 0.9600 .
C24 H24C 0.9600 .
C25 H25A 0.9600 .
C25 H25B 0.9600 .
C25 H25C 0.9600 .
C26 H26A 0.9600 .
C26 H26B 0.9600 .
C26 H26C 0.9600 .
C24' H24D 0.9600 .
C24' H24E 0.9600 .
C24' H24F 0.9600 .
C25' H25D 0.9600 .
C25' H25E 0.9600 .
C25' H25F 0.9600 .
C26' H26D 0.9600 .
C26' H26E 0.9600 .
C26' H26F 0.9600 .
C27 O13 1.237(6) .
C27 O14 1.264(6) .
C27 C28 1.532(6) .
C28 C30 1.5002(11) .
C28 C29 1.5002(11) .
C28 C31 1.5010(11) .
C28 C30' 1.5201(11) .
C28 C31' 1.5198(11) .
C28 C29' 1.5205(11) .
C29 H29A 0.9600 .
C29 H29B 0.9600 .
C29 H29C 0.9600 .
C30 H30A 0.9600 .
C30 H30B 0.9600 .
C30 H30C 0.9600 .
C31 H31A 0.9600 .
C31 H31B 0.9600 .
C31 H31C 0.9600 .
C29' H29D 0.9600 .
C29' H29E 0.9600 .
C29' H29F 0.9600 .
C30' H30D 0.9600 .
C30' H30E 0.9600 .
C30' H30F 0.9600 .
C31' H31D 0.9600 .
C31' H31E 0.9600 .
C31' H31F 0.9600 .
O1 Mn1 2.104(4) 3_655
O6 Mn2 1.949(3) 3_655
O6 Mn1 2.224(3) 3_655
O7 Mn2 1.938(3) 3_655
O7 Dy1 2.376(2) 3_655
O14 Mn1 2.059(4) 3_655
